data_9013155
loop_
_publ_author_name
'Litvin, A. L.'
'Petrunina, A. A.'
'Ostapenko, S. S.'

_publ_section_title
;
 Crystal structure of usovite
;
_journal_name_full
;Dopovidi Akademii Nauk Ukrainskoi RSR Seriya B-Geologichni Khimichni Ta
 Biologichni Nauki
;
_journal_page_first 47
_journal_page_last 80
_journal_volume 3
_journal_year 1980
_chemical_formula_sum 'Al2 Ba2 Ca F14 Mg'
_chemical_name_mineral Usovite
_space_group_IT_number 15
_symmetry_space_group_name_Hall '-C 2yc'
_symmetry_space_group_name_H-M 'C 1 2/c 1'
_cell_angle_alpha 90
_cell_angle_beta 91.50
_cell_angle_gamma 90
_cell_length_a 13.565
_cell_length_b 5.200
_cell_length_c 14.577
_cell_formula_units_Z 4
_cell_volume 1027.880
_database_code_amcsd 0012515
_exptl_crystal_density_diffrn 4.258
_cod_original_formula_sum 'Ba2 Ca Mg Al2 F14'
_cod_database_code 9013155

loop_
_space_group_symop_operation_xyz
x,y,z
1/2+x,1/2+y,z
x,-y,1/2+z
1/2+x,1/2-y,1/2+z
-x,y,1/2-z
1/2-x,1/2+y,1/2-z
-x,-y,-z
1/2-x,1/2-y,-z

loop_
_atom_site_label
_atom_site_fract_x
_atom_site_fract_y
_atom_site_fract_z
_atom_site_U_iso_or_equiv
Ba 0.30860 0.45760 0.38200 0.00185
Ca 0.00000 0.43760 0.25000 0.00185
Mg 0.00000 0.50000 0.00000 0.00185
Al 0.38440 0.49460 0.12190 0.00185
F1 0.26020 0.45770 0.07840 0.00185
F2 0.07870 0.18790 0.97480 0.00185
F3 0.38710 0.21130 0.55040 0.00185
F4 0.00580 0.06260 0.15950 0.00185
F5 0.34070 0.30120 0.71420 0.00185
F6 0.12580 0.28030 0.80540 0.00185
F7 0.43440 0.05360 0.38140 0.00185

loop_
_cod_related_entry_id
_cod_related_entry_database
_cod_related_entry_code
1 AMCSD 0012515
